data_4085647
loop_
_publ_author_name
'Nakane, Takayuki'
'Tanioka, Yuta'
'Tsukada, Naofumi'

_publ_section_title
;
 Synthesis of Multinuclear Copper Complexes Bridged by
 Diquinolylamidinates and Their Application to Copper-Catalyzed Coupling
 of Terminal Alkynes and Aryl, Allyl, and Benzyl Halides
;
_journal_issue 7
_journal_name_full Organometallics
_journal_page_first 1191
_journal_paper_doi 10.1021/om501139f
_journal_volume 34
_journal_year 2015
_chemical_formula_moiety 'C53 H53 Cl4 Cu4 N8 O9'
_chemical_formula_sum 'C53 H53 Cl4 Cu4 N8 O9'
_chemical_formula_weight 1342.05
_space_group_IT_number 15
_symmetry_cell_setting monoclinic
_symmetry_Int_Tables_number 15
_symmetry_space_group_name_Hall '-C 2yc'
_symmetry_space_group_name_H-M 'C 1 2/c 1'
_atom_sites_solution_hydrogens geom
_atom_sites_solution_primary direct
_atom_sites_solution_secondary difmap
_cell_angle_alpha 90.0000
_cell_angle_beta 131.715(4)
_cell_angle_gamma 90.0000
_cell_formula_units_Z 4
_cell_length_a 14.120(5)
_cell_length_b 25.357(7)
_cell_length_c 24.651(9)
_cell_measurement_reflns_used 9758
_cell_measurement_temperature 293
_cell_measurement_theta_max 27.50
_cell_measurement_theta_min 3.09
_cell_volume 6588(4)
_computing_cell_refinement CrystalClear
_computing_data_collection 'CrystalClear (Rigaku/MSC Inc., 2006)'
_computing_data_reduction CrystalClear
_computing_molecular_graphics 'CrystalStructure 4.0'
_computing_publication_material 'CrystalStructure 4.0 (Rigaku, 2010)'
_computing_structure_refinement 'SHELXL97 (Sheldrick, 2008)'
_computing_structure_solution 'SIR92 (Altomare, et al., 1994)'
_diffrn_ambient_temperature 293
_diffrn_detector_area_resol_mean 7.314
_diffrn_measured_fraction_theta_full 0.961
_diffrn_measured_fraction_theta_max 0.961
_diffrn_measurement_device_type 'Rigaku Mercury70'
_diffrn_measurement_method \w
_diffrn_radiation_type 'Mo K\a'
_diffrn_radiation_wavelength 0.71070
_diffrn_reflns_av_R_equivalents 0.0435
_diffrn_reflns_limit_h_max 17
_diffrn_reflns_limit_h_min -18
_diffrn_reflns_limit_k_max 32
_diffrn_reflns_limit_k_min -29
_diffrn_reflns_limit_l_max 31
_diffrn_reflns_limit_l_min -32
_diffrn_reflns_number 24967
_diffrn_reflns_theta_full 27.50
_diffrn_reflns_theta_max 27.50
_diffrn_standards_number 0
_exptl_absorpt_coefficient_mu 1.489
_exptl_absorpt_correction_T_max 0.659
_exptl_absorpt_correction_T_min 0.469
_exptl_absorpt_correction_type multi-scan
_exptl_absorpt_process_details 'REQAB (Rigaku, 1998)'
_exptl_crystal_colour black
_exptl_crystal_density_diffrn 1.353
_exptl_crystal_density_method 'not measured'
_exptl_crystal_description block
_exptl_crystal_F_000 2732.00
_exptl_crystal_size_max 0.430
_exptl_crystal_size_mid 0.320
_exptl_crystal_size_min 0.280
_refine_diff_density_max 1.340
_refine_diff_density_min -0.680
_refine_ls_extinction_method none
_refine_ls_goodness_of_fit_ref 1.119
_refine_ls_hydrogen_treatment constr
_refine_ls_number_parameters 363
_refine_ls_number_reflns 7273
_refine_ls_number_restraints 0
_refine_ls_R_factor_gt 0.0694
_refine_ls_shift/su_max 0.001
_refine_ls_structure_factor_coef Fsqd
_refine_ls_weighting_details 'w = 1/[\s^2^(Fo^2^)+(0.0200P)^2^+50.0000P] where P=(Fo^2^+2Fc^2^)/3'
_refine_ls_weighting_scheme calc
_refine_ls_wR_factor_ref 0.1532
_reflns_number_gt 6208
_reflns_number_total 7273
_reflns_threshold_expression F^2^>2.0\s(F^2^)
_cod_data_source_file om501139f_si_002.cif
_cod_data_source_block complex2_Cu4(mu-OAc)4(mu-O)(mu-qaam)2
_cod_depositor_comments 'Adding full bibliography for 4085646--4085647.cif.'
_cod_database_code 4085647

loop_
_symmetry_equiv_pos_site_id
_symmetry_equiv_pos_as_xyz
1 +X,+Y,+Z
2 -X,+Y,1/2-Z
3 -X,-Y,-Z
4 +X,-Y,1/2+Z
5 1/2+X,1/2+Y,+Z
6 1/2-X,1/2+Y,1/2-Z
7 1/2-X,1/2-Y,-Z
8 1/2+X,1/2-Y,1/2+Z

loop_
_atom_site_label
_atom_site_type_symbol
_atom_site_fract_x
_atom_site_fract_y
_atom_site_fract_z
_atom_site_U_iso_or_equiv
_atom_site_adp_type
_atom_site_occupancy
_atom_site_symmetry_multiplicity
_atom_site_calc_flag
_atom_site_refinement_flags
Cu1 Cu 0.35954(5) 0.45036(2) 0.22583(3) 0.04084(16) Uani 1.0 8 d .
Cu2 Cu 0.42389(5) 0.37002(2) 0.16258(3) 0.03745(15) Uani 1.0 8 d .
Cl1 Cl 0.8496(4) 0.3922(3) 0.1730(3) 0.1179(17) Uani 0.5000 8 d .
Cl2 Cl 0.5845(4) 0.38048(15) 0.04100(17) 0.0820(10) Uani 0.5000 8 d .
Cl3A Cl 0.1371 0.4270 -0.2138 0.091(3) Uiso 0.2000 8 d .
Cl3B Cl 0.1825 0.4428 -0.1718 0.111(3) Uiso 0.3000 8 d .
Cl4 Cl 0.3596(5) 0.36777(17) -0.1615(3) 0.0989(13) Uani 0.5000 8 d .
O1 O 0.5000 0.40953(16) 0.2500 0.0349(9) Uani 1.0 4 d .
O2 O 0.2823(4) 0.38680(13) 0.23050(19) 0.0492(8) Uani 1.0 8 d .
O3 O 0.2362(4) 0.35316(17) 0.13178(19) 0.0593(10) Uani 1.0 8 d .
O4 O 0.5611(4) 0.47282(16) 0.16403(19) 0.0599(10) Uani 1.0 8 d .
O5 O 0.3702(4) 0.43544(13) 0.10157(17) 0.0471(8) Uani 1.0 8 d .
N1 N 0.1855(4) 0.48580(17) 0.1675(3) 0.0492(10) Uani 1.0 8 d .
N2 N 0.3934(4) 0.51991(15) 0.2016(2) 0.0456(10) Uani 1.0 8 d .
N3 N 0.3629(4) 0.33199(16) 0.0724(2) 0.0480(10) Uani 1.0 8 d .
N4 N 0.5063(4) 0.29798(15) 0.2060(2) 0.0436(9) Uani 1.0 8 d .
C1 C 0.0865(6) 0.4695(3) 0.1584(4) 0.0631(15) Uani 1.0 8 d .
C2 C -0.0371(6) 0.4908(3) 0.1032(4) 0.0757(19) Uani 1.0 8 d .
C3 C -0.0551(6) 0.5275(3) 0.0567(4) 0.0708(18) Uani 1.0 8 d .
C4 C 0.0489(6) 0.5462(3) 0.0663(3) 0.0574(14) Uani 1.0 8 d .
C5 C 0.1688(5) 0.52522(19) 0.1244(3) 0.0475(12) Uani 1.0 8 d .
C6 C 0.0382(7) 0.5843(3) 0.0211(4) 0.0697(18) Uani 1.0 8 d .
C7 C 0.1441(7) 0.5995(3) 0.0341(4) 0.0705(18) Uani 1.0 8 d .
C8 C 0.2682(6) 0.5793(3) 0.0945(3) 0.0619(15) Uani 1.0 8 d .
C9 C 0.2813(5) 0.54327(19) 0.1409(3) 0.0499(12) Uani 1.0 8 d .
C10 C 0.5000 0.5474(3) 0.2500 0.0461(16) Uani 1.0 4 d .
C11 C 0.5000 0.6066(3) 0.2500 0.071(3) Uani 1.0 4 d .
C12 C 0.2762(6) 0.3478(3) 0.0038(3) 0.0608(15) Uani 1.0 8 d .
C13 C 0.2546(8) 0.3224(3) -0.0538(4) 0.079(2) Uani 1.0 8 d .
C14 C 0.3295(8) 0.2803(3) -0.0389(4) 0.084(3) Uani 1.0 8 d .
C15 C 0.4245(7) 0.2624(3) 0.0331(4) 0.0680(17) Uani 1.0 8 d .
C16 C 0.4343(6) 0.2889(2) 0.0874(3) 0.0503(12) Uani 1.0 8 d .
C17 C 0.5074(9) 0.2205(3) 0.0543(5) 0.089(3) Uani 1.0 8 d .
C18 C 0.5964(9) 0.2076(3) 0.1253(5) 0.096(3) Uani 1.0 8 d .
C19 C 0.6031(7) 0.2324(3) 0.1789(4) 0.0737(18) Uani 1.0 8 d .
C20 C 0.5184(5) 0.2716(2) 0.1603(3) 0.0513(12) Uani 1.0 8 d .
C21 C 0.5000 0.2711(2) 0.2500 0.0456(16) Uani 1.0 4 d .
C22 C 0.5000 0.2120(3) 0.2500 0.098(5) Uani 1.0 4 d .
C23 C 0.2257(5) 0.3544(2) 0.1780(3) 0.0490(12) Uani 1.0 8 d .
C24 C 0.1374(7) 0.3159(3) 0.1715(4) 0.0750(18) Uani 1.0 8 d .
C25 C 0.4480(5) 0.4660(2) 0.1078(3) 0.0474(11) Uani 1.0 8 d .
C26 C 0.3992(6) 0.4963(3) 0.0403(3) 0.0708(18) Uani 1.0 8 d .
C27 C 0.6966(12) 0.3831(9) 0.1352(7) 0.100(6) Uani 0.5000 8 d .
C28 C 0.2778(19) 0.4275(8) -0.1976(11) 0.113(6) Uiso 0.5000 8 d .
C29A C 0.5482 0.2503 -0.2083 0.122(14) Uiso 0.2500 8 d .
C29B C 0.4188 0.2544 -0.2881 0.156(19) Uiso 0.2500 8 d .
C30 C 0.6350 0.2549 -0.1257 0.1275 Uiso 0.5000 8 d .
C31 C 0.6347 0.2815 -0.0678 0.118(7) Uiso 0.5000 8 d .
H1 H 0.0981 0.4435 0.1889 0.0757 Uiso 1.0 8 calc R
H2 H -0.1046 0.4798 0.0990 0.0908 Uiso 1.0 8 calc R
H3 H -0.1362 0.5401 0.0185 0.0850 Uiso 1.0 8 calc R
H6 H -0.0554 0.6031 -0.0278 0.0723 Uiso 1.0 8 calc R
H7 H 0.1362 0.6237 0.0029 0.0846 Uiso 1.0 8 calc R
H8 H 0.3389 0.5906 0.1021 0.0742 Uiso 1.0 8 calc R
H11A H 0.5845 0.6192 0.2887 0.0854 Uiso 0.5000 8 calc R
H11B H 0.4447 0.6192 0.2570 0.0854 Uiso 0.5000 8 calc R
H11C H 0.4708 0.6192 0.2043 0.0854 Uiso 0.5000 8 calc R
H12 H 0.2275 0.3772 -0.0063 0.0730 Uiso 1.0 8 calc R
H13 H 0.1907 0.3338 -0.1014 0.0948 Uiso 1.0 8 calc R
H14 H 0.3176 0.2634 -0.0765 0.1006 Uiso 1.0 8 calc R
H17 H 0.5012 0.2016 0.0197 0.1071 Uiso 1.0 8 calc R
H18 H 0.6552 0.1815 0.1393 0.1147 Uiso 1.0 8 calc R
H19 H 0.6653 0.2222 0.2272 0.0885 Uiso 1.0 8 calc R
H22A H 0.4927 0.1994 0.2107 0.1179 Uiso 0.5000 8 calc R
H22B H 0.4295 0.1994 0.2441 0.1179 Uiso 0.5000 8 calc R
H22C H 0.5777 0.1994 0.2952 0.1179 Uiso 0.5000 8 calc R
H24A H 0.1770 0.3022 0.2186 0.0901 Uiso 1.0 8 calc R
H24B H 0.1190 0.2875 0.1400 0.0901 Uiso 1.0 8 calc R
H24C H 0.0601 0.3335 0.1516 0.0901 Uiso 1.0 8 calc R
H26A H 0.4670 0.5166 0.0507 0.0849 Uiso 1.0 8 calc R
H26B H 0.3319 0.5194 0.0256 0.0849 Uiso 1.0 8 calc R
H26C H 0.3678 0.4718 0.0017 0.0849 Uiso 1.0 8 calc R
H27A H 0.6741 0.4116 0.1510 0.1195 Uiso 0.5000 8 calc R
H27B H 0.6923 0.3505 0.1540 0.1195 Uiso 0.5000 8 calc R

loop_
_atom_site_aniso_label
_atom_site_aniso_U_11
_atom_site_aniso_U_22
_atom_site_aniso_U_33
_atom_site_aniso_U_12
_atom_site_aniso_U_13
_atom_site_aniso_U_23
Cu1 0.0346(3) 0.0377(3) 0.0385(3) 0.0028(3) 0.0194(3) 0.0010(3)
Cu2 0.0396(3) 0.0349(3) 0.0292(3) -0.0015(3) 0.0193(3) -0.0002(2)
Cl1 0.063(3) 0.187(6) 0.103(4) -0.018(3) 0.055(3) -0.007(4)
Cl2 0.085(3) 0.085(3) 0.0531(17) -0.0103(18) 0.0363(17) 0.0073(16)
Cl4 0.112(4) 0.091(3) 0.103(3) -0.015(3) 0.075(3) 0.002(3)
O1 0.033(3) 0.033(2) 0.033(2) 0.0000 0.0194(18) 0.0000
O2 0.046(2) 0.0459(19) 0.052(2) -0.0026(15) 0.0311(17) -0.0007(16)
O3 0.045(2) 0.079(3) 0.0428(19) -0.0103(19) 0.0250(17) -0.0045(18)
O4 0.046(2) 0.076(3) 0.045(2) -0.0062(19) 0.0254(18) 0.0107(18)
O5 0.049(2) 0.0432(18) 0.0369(17) -0.0021(15) 0.0233(16) 0.0042(14)
N1 0.038(3) 0.050(3) 0.046(3) 0.0062(18) 0.0219(19) -0.0001(19)
N2 0.036(2) 0.039(2) 0.044(3) 0.0029(16) 0.0192(18) 0.0036(17)
N3 0.057(3) 0.041(2) 0.038(2) -0.0040(19) 0.028(2) -0.0020(17)
N4 0.048(3) 0.037(2) 0.0369(19) 0.0045(17) 0.0248(18) -0.0003(16)
C1 0.048(4) 0.066(4) 0.063(4) 0.005(3) 0.032(3) -0.001(3)
C2 0.043(4) 0.079(5) 0.084(5) 0.005(3) 0.033(4) -0.004(4)
C3 0.042(4) 0.070(4) 0.065(4) 0.014(3) 0.021(3) -0.003(3)
C4 0.049(3) 0.052(3) 0.043(3) 0.016(3) 0.019(3) 0.000(3)
C5 0.042(3) 0.043(3) 0.041(3) 0.005(2) 0.021(3) -0.005(2)
C6 0.067(4) 0.055(4) 0.048(4) 0.018(3) 0.022(3) 0.000(3)
C7 0.085(5) 0.053(4) 0.053(4) 0.019(4) 0.037(4) 0.014(3)
C8 0.068(4) 0.050(3) 0.056(4) 0.010(3) 0.036(3) 0.008(3)
C9 0.051(3) 0.040(3) 0.041(3) 0.010(3) 0.023(3) 0.002(2)
C10 0.048(4) 0.038(4) 0.046(4) 0.0000 0.028(4) 0.0000
C11 0.065(6) 0.036(4) 0.075(6) 0.0000 0.031(5) 0.0000
C12 0.069(4) 0.056(4) 0.036(3) -0.006(3) 0.026(3) -0.005(3)
C13 0.107(6) 0.068(4) 0.041(3) -0.014(4) 0.041(4) -0.011(3)
C14 0.132(7) 0.074(5) 0.057(4) -0.024(5) 0.067(5) -0.020(4)
C15 0.096(5) 0.054(4) 0.068(4) -0.011(4) 0.061(4) -0.017(3)
C16 0.065(4) 0.045(3) 0.046(3) -0.009(3) 0.039(3) -0.009(3)
C17 0.125(7) 0.081(5) 0.093(6) 0.008(5) 0.086(6) -0.014(5)
C18 0.111(7) 0.078(5) 0.115(7) 0.018(5) 0.082(6) -0.015(5)
C19 0.074(5) 0.061(4) 0.070(4) 0.016(4) 0.041(4) -0.002(3)
C20 0.056(3) 0.046(3) 0.045(3) -0.001(3) 0.031(3) -0.007(3)
C21 0.052(4) 0.033(3) 0.028(3) 0.0000 0.017(3) 0.0000
C22 0.196(13) 0.031(4) 0.065(6) 0.0000 0.086(8) 0.0000
C23 0.039(3) 0.051(3) 0.048(3) 0.001(3) 0.025(3) 0.004(3)
C24 0.075(5) 0.071(4) 0.088(5) -0.026(4) 0.058(4) -0.015(4)
C25 0.048(3) 0.048(3) 0.039(3) 0.003(3) 0.026(3) 0.008(2)
C26 0.068(4) 0.075(4) 0.052(4) 0.003(4) 0.033(3) 0.025(3)
C27 0.050(8) 0.21(2) 0.042(7) 0.029(10) 0.032(6) 0.015(9)

loop_
_atom_type_symbol
_atom_type_description
_atom_type_scat_dispersion_real
_atom_type_scat_dispersion_imag
_atom_type_scat_source
C C 0.0033 0.0016
;
International Tables for Crystallography
(1992, Vol. C, Tables 4.2.6.8 and 6.1.1.4)
;
H H 0.0000 0.0000
;
International Tables for Crystallography
(1992, Vol. C, Table 6.1.1.4)
;
N N 0.0061 0.0033
;
International Tables for Crystallography
(1992, Vol. C, Tables 4.2.6.8 and 6.1.1.4)
;
O O 0.0106 0.0060
;
International Tables for Crystallography
(1992, Vol. C, Tables 4.2.6.8 and 6.1.1.4)
;
Cu Cu 0.3201 1.2651
;
International Tables for Crystallography
(1992, Vol. C, Tables 4.2.6.8 and 6.1.1.4)
;
Cl Cl 0.1484 0.1585
;
International Tables for Crystallography
(1992, Vol. C, Tables 4.2.6.8 and 6.1.1.4)
;

loop_
_geom_angle_atom_site_label_1
_geom_angle_atom_site_label_2
_geom_angle_atom_site_label_3
_geom_angle
_geom_angle_publ_flag
_geom_angle_site_symmetry_1
_geom_angle_site_symmetry_3
O1 Cu1 O2 92.14(17) yes . .
O1 Cu1 O4 100.39(12) yes . 2_655
O1 Cu1 N1 161.59(16) yes . .
O1 Cu1 N2 99.28(19) yes . .
O2 Cu1 O4 89.26(18) yes . 2_655
O2 Cu1 N1 87.04(18) yes . .
O2 Cu1 N2 166.07(14) yes . .
O4 Cu1 N1 98.0(2) yes 2_655 .
O4 Cu1 N2 96.45(18) yes 2_655 .
N1 Cu1 N2 79.6(2) yes . .
O1 Cu2 O3 97.51(13) yes . .
O1 Cu2 O5 93.40(15) yes . .
O1 Cu2 N3 172.70(19) yes . .
O1 Cu2 N4 100.32(16) yes . .
O3 Cu2 O5 97.48(17) yes . .
O3 Cu2 N3 89.6(2) yes . .
O3 Cu2 N4 98.0(2) yes . .
O5 Cu2 N3 84.17(17) yes . .
O5 Cu2 N4 157.8(3) yes . .
N3 Cu2 N4 80.03(18) yes . .
Cu1 O1 Cu1 115.7(2) yes . 2_655
Cu1 O1 Cu2 103.75(3) yes . .
Cu1 O1 Cu2 108.36(4) yes . 2_655
Cu1 O1 Cu2 108.36(4) yes 2_655 .
Cu1 O1 Cu2 103.75(3) yes 2_655 2_655
Cu2 O1 Cu2 117.4(2) yes . 2_655
Cu1 O2 C23 117.5(5) yes . .
Cu2 O3 C23 121.1(3) yes . .
Cu1 O4 C25 123.8(6) yes 2_655 .
Cu2 O5 C25 123.2(3) yes . .
Cu1 N1 C1 128.2(4) yes . .
Cu1 N1 C5 111.9(5) yes . .
C1 N1 C5 118.7(5) yes . .
Cu1 N2 C9 111.4(4) yes . .
Cu1 N2 C10 122.6(4) yes . .
C9 N2 C10 122.5(5) yes . .
Cu2 N3 C12 128.0(5) yes . .
Cu2 N3 C16 112.9(3) yes . .
C12 N3 C16 118.5(6) yes . .
Cu2 N4 C20 109.5(4) yes . .
Cu2 N4 C21 124.1(5) yes . .
C20 N4 C21 121.0(5) yes . .
N1 C1 C2 121.9(7) yes . .
C1 C2 C3 119.1(9) yes . .
C2 C3 C4 120.0(6) yes . .
C3 C4 C5 117.3(7) yes . .
C3 C4 C6 123.4(6) yes . .
C5 C4 C6 119.3(7) yes . .
N1 C5 C4 122.7(7) yes . .
N1 C5 C9 115.5(4) yes . .
C4 C5 C9 121.7(6) yes . .
C4 C6 C7 119.1(6) yes . .
C6 C7 C8 122.3(8) yes . .
C7 C8 C9 119.5(8) yes . .
N2 C9 C5 115.0(6) yes . .
N2 C9 C8 127.0(7) yes . .
C5 C9 C8 117.9(5) yes . .
N2 C10 N2 117.1(6) yes . 2_655
N2 C10 C11 121.5(4) yes . .
N2 C10 C11 121.5(4) yes 2_655 .
N3 C12 C13 123.2(7) yes . .
C12 C13 C14 118.7(6) yes . .
C13 C14 C15 120.5(9) yes . .
C14 C15 C16 116.7(8) yes . .
C14 C15 C17 124.9(10) yes . .
C16 C15 C17 118.4(7) yes . .
N3 C16 C15 122.3(5) yes . .
N3 C16 C20 116.0(7) yes . .
C15 C16 C20 121.7(6) yes . .
C15 C17 C18 119.5(11) yes . .
C17 C18 C19 122.2(10) yes . .
C18 C19 C20 120.6(6) yes . .
N4 C20 C16 115.0(6) yes . .
N4 C20 C19 127.9(6) yes . .
C16 C20 C19 117.0(8) yes . .
N4 C21 N4 118.5(5) yes . 2_655
N4 C21 C22 120.8(3) yes . .
N4 C21 C22 120.8(3) yes 2_655 .
O2 C23 O3 124.9(7) yes . .
O2 C23 C24 116.3(8) yes . .
O3 C23 C24 118.8(6) yes . .
O4 C25 O5 125.8(6) yes . .
O4 C25 C26 117.3(7) yes . .
O5 C25 C26 116.8(4) yes . .
Cl1 C27 Cl2 115.7(12) yes . .
Cl3A C28 Cl4 112.2(15) yes . .
Cl3B C28 Cl4 112.9(16) yes . .
C29A C29A C29B 20.064(6) yes 2_654 .
C29A C29A C29B 82.61(3) yes 2_654 2_654
C29A C29A C30 173.732(3) yes 2_654 .
C29B C29A C29B 101.15(4) yes . 2_654
C29B C29A C30 154.449(9) yes . .
C29B C29A C30 100.92(3) yes 2_654 .
C29A C29B C29A 77.33(4) yes . 2_654
C29A C29B C29B 17.648(2) yes . 2_654
C29A C29B C30 138.107(19) yes . 2_654
C29A C29B C29B 61.21(3) yes 2_654 2_654
C29A C29B C30 61.086(14) yes 2_654 2_654
C29B C29B C30 120.977(18) yes 2_654 2_654
C29A C30 C29B 17.990(11) yes . 2_654
C29A C30 C31 138.81(2) yes . .
C29B C30 C31 148.819(12) yes 2_654 .
N1 C1 H1 119.071 no . .
C2 C1 H1 119.076 no . .
C1 C2 H2 120.454 no . .
C3 C2 H2 120.452 no . .
C2 C3 H3 119.980 no . .
C4 C3 H3 120.004 no . .
C4 C6 H6 124.180 no . .
C7 C6 H6 116.679 no . .
C6 C7 H7 118.865 no . .
C8 C7 H7 118.863 no . .
C7 C8 H8 120.231 no . .
C9 C8 H8 120.265 no . .
C10 C11 H11A 109.500 no . .
C10 C11 H11A 109.500 no . 2_655
C10 C11 H11B 109.500 no . .
C10 C11 H11B 109.500 no . 2_655
C10 C11 H11C 109.501 no . .
C10 C11 H11C 109.501 no . 2_655
H11A C11 H11A 141.000 no . 2_655
H11A C11 H11B 109.445 no . .
H11A C11 H11B 56.237 no . 2_655
H11A C11 H11C 109.441 no . .
H11A C11 H11C 56.241 no . 2_655
H11A C11 H11B 56.237 no 2_655 .
H11A C11 H11B 109.445 no 2_655 2_655
H11A C11 H11C 56.241 no 2_655 .
H11A C11 H11C 109.441 no 2_655 2_655
H11B C11 H11B 141.000 no . 2_655
H11B C11 H11C 109.440 no . .
H11B C11 H11C 56.242 no . 2_655
H11B C11 H11C 56.242 no 2_655 .
H11B C11 H11C 109.440 no 2_655 2_655
H11C C11 H11C 140.998 no . 2_655
N3 C12 H12 118.372 no . .
C13 C12 H12 118.388 no . .
C12 C13 H13 120.671 no . .
C14 C13 H13 120.663 no . .
C13 C14 H14 119.769 no . .
C15 C14 H14 119.766 no . .
C15 C17 H17 120.244 no . .
C18 C17 H17 120.250 no . .
C17 C18 H18 118.919 no . .
C19 C18 H18 118.930 no . .
C18 C19 H19 119.688 no . .
C20 C19 H19 119.690 no . .
C21 C22 H22A 109.459 no . .
C21 C22 H22A 109.459 no . 2_655
C21 C22 H22B 109.458 no . .
C21 C22 H22B 109.458 no . 2_655
C21 C22 H22C 109.458 no . .
C21 C22 H22C 109.458 no . 2_655
H22A C22 H22A 141.082 no . 2_655
H22A C22 H22B 109.483 no . .
H22A C22 H22B 56.257 no . 2_655
H22A C22 H22C 109.482 no . .
H22A C22 H22C 56.258 no . 2_655
H22A C22 H22B 56.257 no 2_655 .
H22A C22 H22B 109.483 no 2_655 2_655
H22A C22 H22C 56.258 no 2_655 .
H22A C22 H22C 109.482 no 2_655 2_655
H22B C22 H22B 141.084 no . 2_655
H22B C22 H22C 109.487 no . .
H22B C22 H22C 56.253 no . 2_655
H22B C22 H22C 56.253 no 2_655 .
H22B C22 H22C 109.487 no 2_655 2_655
H22C C22 H22C 141.084 no . 2_655
C23 C24 H24A 109.475 no . .
C23 C24 H24B 109.479 no . .
C23 C24 H24C 109.463 no . .
H24A C24 H24B 109.469 no . .
H24A C24 H24C 109.469 no . .
H24B C24 H24C 109.472 no . .
C25 C26 H26A 109.476 no . .
C25 C26 H26B 109.478 no . .
C25 C26 H26C 109.472 no . .
H26A C26 H26B 109.471 no . .
H26A C26 H26C 109.460 no . .
H26B C26 H26C 109.470 no . .
Cl1 C27 H27A 108.369 no . .
Cl1 C27 H27B 108.368 no . .
Cl2 C27 H27A 108.367 no . .
Cl2 C27 H27B 108.364 no . .
H27A C27 H27B 107.429 no . .
C11 H11A H11B 61.881 no . 2_655
C11 H11A H11C 61.877 no . 2_655
H11B H11A H11C 119.998 no 2_655 2_655
C11 H11B H11A 61.882 no . 2_655
C11 H11B H11C 61.877 no . 2_655
H11A H11B H11C 119.999 no 2_655 2_655
C11 H11C H11A 61.882 no . 2_655
C11 H11C H11B 61.881 no . 2_655
H11A H11C H11B 120.003 no 2_655 2_655
C22 H22A H22B 61.874 no . 2_655
C22 H22A H22C 61.873 no . 2_655
H22B H22A H22C 120.003 no 2_655 2_655
C22 H22B H22A 61.869 no . 2_655
C22 H22B H22C 61.873 no . 2_655
H22A H22B H22C 119.998 no 2_655 2_655
C22 H22C H22A 61.869 no . 2_655
C22 H22C H22B 61.874 no . 2_655
H22A H22C H22B 119.999 no 2_655 2_655

loop_
_geom_bond_atom_site_label_1
_geom_bond_atom_site_label_2
_geom_bond_distance
_geom_bond_publ_flag
_geom_bond_site_symmetry_2
Cu1 O1 1.946(3) yes .
Cu1 O2 1.992(5) yes .
Cu1 O4 2.214(5) yes 2_655
Cu1 N1 2.052(5) yes .
Cu1 N2 2.019(5) yes .
Cu2 O1 1.929(3) yes .
Cu2 O3 2.259(6) yes .
Cu2 O5 2.018(4) yes .
Cu2 N3 2.016(5) yes .
Cu2 N4 2.044(4) yes .
Cl1 C27 1.705(17) yes .
Cl2 C27 1.735(12) yes .
Cl3A C28 1.75(3) yes .
Cl3B C28 1.87(4) yes .
Cl4 C28 1.75(2) yes .
O2 C23 1.270(7) yes .
O3 C23 1.243(11) yes .
O4 C25 1.247(5) yes .
O5 C25 1.267(9) yes .
N1 C1 1.326(11) yes .
N1 C5 1.360(8) yes .
N2 C9 1.394(6) yes .
N2 C10 1.336(6) yes .
N3 C12 1.327(6) yes .
N3 C16 1.361(8) yes .
N4 C20 1.414(10) yes .
N4 C21 1.333(7) yes .
C1 C2 1.424(8) yes .
C2 C3 1.363(12) yes .
C3 C4 1.405(12) yes .
C4 C5 1.405(7) yes .
C4 C6 1.405(11) yes .
C5 C9 1.429(10) yes .
C6 C7 1.359(14) yes .
C7 C8 1.441(8) yes .
C8 C9 1.377(10) yes .
C10 C11 1.501(11) yes .
C12 C13 1.397(12) yes .
C13 C14 1.368(13) yes .
C14 C15 1.410(9) yes .
C15 C16 1.419(13) yes .
C15 C17 1.401(12) yes .
C16 C20 1.411(7) yes .
C17 C18 1.349(12) yes .
C18 C19 1.408(17) yes .
C19 C20 1.379(10) yes .
C21 C22 1.499(10) yes .
C23 C24 1.505(12) yes .
C25 C26 1.520(10) yes .
C29A C29A 1.5354(6) yes 2_654
C29A C29B 1.5606(4) yes .
C29A C29B 0.53989(15) yes 2_654
C29A C30 1.5301(6) yes .
C29B C29B 1.7472(5) yes 2_654
C29B C30 1.7164(7) yes 2_654
C30 C31 1.5796(5) yes .
C1 H1 0.930 no .
C2 H2 0.930 no .
C3 H3 0.930 no .
C6 H6 1.143 no .
C7 H7 0.930 no .
C8 H8 0.930 no .
C11 H11A 0.960 no .
C11 H11A 0.960 no 2_655
C11 H11B 0.960 no .
C11 H11B 0.960 no 2_655
C11 H11C 0.960 no .
C11 H11C 0.960 no 2_655
C12 H12 0.930 no .
C13 H13 0.930 no .
C14 H14 0.930 no .
C17 H17 0.930 no .
C18 H18 0.930 no .
C19 H19 0.930 no .
C22 H22A 0.960 no .
C22 H22A 0.960 no 2_655
C22 H22B 0.960 no .
C22 H22B 0.960 no 2_655
C22 H22C 0.960 no .
C22 H22C 0.960 no 2_655
C24 H24A 0.960 no .
C24 H24B 0.960 no .
C24 H24C 0.960 no .
C26 H26A 0.960 no .
C26 H26B 0.960 no .
C26 H26C 0.960 no .
C27 H27A 0.970 no .
C27 H27B 0.970 no .
H11A H11B 0.905 no 2_655
H11A H11C 0.905 no 2_655
H11B H11C 0.905 no 2_655
H22A H22B 0.905 no 2_655
H22A H22C 0.905 no 2_655
H22B H22C 0.905 no 2_655

loop_
_geom_contact_atom_site_label_1
_geom_contact_atom_site_label_2
_geom_contact_distance
_geom_contact_publ_flag
_geom_contact_site_symmetry_2
Cu1 O3 3.018(4) no .
Cu1 O5 3.188(6) no .
Cu1 O5 3.347(3) no 2_655
Cu1 N2 3.189(5) no 2_655
Cu2 O2 3.381(6) no .
Cu2 O2 3.128(4) no 2_655
Cu2 O4 3.234(5) no .
Cu2 N4 3.248(5) no 2_655
O1 O2 2.836(6) no 2_655
O1 O3 3.156(4) no 2_655
O1 O4 3.201(6) no .
O1 O5 2.873(4) no 2_655
O1 N2 3.022(6) no 2_655
O1 N4 3.052(6) no 2_655
O1 C10 3.496(9) no .
O1 C21 3.510(7) no .
O1 C23 3.310(7) no .
O1 C23 3.310(7) no 2_655
O1 C25 3.384(8) no .
O1 C25 3.384(8) no 2_655
O2 N4 3.196(6) no 2_655
O2 C1 2.943(7) no .
O3 N4 3.437(5) no 2_655
O3 C12 3.557(11) no .
O3 C21 3.500(5) no .
O4 N2 3.286(9) no .
O4 C10 3.353(7) no .
O5 N2 3.114(7) no .
O5 C9 3.407(8) no .
O5 C12 2.872(7) no .
N1 C3 2.788(7) no .
N1 C23 3.361(7) no .
N2 C9 3.576(6) no 2_655
N2 C25 3.189(10) no .
N3 C14 2.782(12) no .
N3 C19 3.595(8) no .
N3 C25 3.515(7) no .
N4 C20 3.598(11) no 2_655
N4 C23 3.185(6) no 2_655
C1 C4 2.760(11) no .
C1 C9 3.582(12) no .
C1 C23 3.370(9) no .
C2 C5 2.732(12) no .
C4 C8 2.813(12) no .
C5 C7 2.755(11) no .
C5 C10 3.536(6) no .
C6 C9 2.845(8) no .
C8 C10 3.060(6) no .
C8 C11 3.031(5) no .
C8 C26 3.596(13) no .
C9 C11 2.880(6) no .
C9 C25 3.549(11) no .
C12 C15 2.753(11) no .
C12 C20 3.571(7) no .
C13 C16 2.742(8) no .
C15 C19 2.790(10) no .
C16 C18 2.741(12) no .
C16 C21 3.490(8) no .
C17 C20 2.829(15) no .
C19 C21 3.091(12) no .
C19 C22 2.977(12) no .
C20 C22 2.829(9) no .
Cl1 Cl1 3.316(5) no 2_755
Cl3A Cl3A 2.9965(12) no 2_554
O2 C27 3.12(2) no 2_655
O3 C6 3.507(7) no 3_565
O4 C27 3.34(3) no .
O4 C28 3.12(3) no 3_665
O5 C3 3.578(6) no 3_565
N1 C28 3.44(3) no 4_565
C2 C6 3.600(14) no 3_565
C2 C7 3.489(11) no 3_565
C3 O5 3.578(6) no 3_565
C3 C6 3.518(12) no 3_565
C4 C4 3.475(9) no 3_565
C6 O3 3.507(7) no 3_565
C6 C2 3.600(14) no 3_565
C6 C3 3.518(12) no 3_565
C7 C2 3.489(11) no 3_565
C13 C16 3.581(11) no 7_555
C14 C16 3.529(13) no 7_555
C16 C13 3.581(11) no 7_555
C16 C14 3.529(13) no 7_555
C27 O2 3.12(2) no 2_655
C27 O4 3.34(3) no .
C28 O4 3.12(3) no 3_665
C28 N1 3.44(3) no 4_564
C31 C31 3.1374(6) no 7_655
Cu1 H1 3.1652 no .
Cu2 H12 3.1135 no .
O2 H1 2.5170 no .
O2 H24A 2.5151 no .
O2 H24B 3.1298 no .
O2 H24C 2.7080 no .
O3 H12 3.3789 no .
O3 H24A 3.0566 no .
O3 H24B 2.4500 no .
O3 H24C 2.8802 no .
O4 H26A 2.4212 no .
O4 H26B 2.9685 no .
O4 H26C 2.9876 no .
O5 H12 2.4860 no .
O5 H26A 3.1556 no .
O5 H26B 2.6424 no .
O5 H26C 2.6081 no .
N1 H2 3.2321 no .
N2 H8 2.7029 no .
N2 H11A 3.2443 no .
N2 H11A 2.5297 no 2_655
N2 H11B 2.7238 no .
N2 H11B 3.0831 no 2_655
N2 H11C 2.7281 no .
N2 H11C 3.0793 no 2_655
N3 H13 3.2250 no .
N4 H19 2.7279 no .
N4 H22A 2.5157 no .
N4 H22A 3.2298 no 2_655
N4 H22B 3.1083 no .
N4 H22B 2.6644 no 2_655
N4 H22C 3.0250 no .
N4 H22C 2.7586 no 2_655
N4 H24A 3.5224 no 2_655
C1 H3 3.2478 no .
C1 H24C 3.4605 no .
C3 H1 3.2340 no .
C3 H6 2.8299 no .
C4 H2 3.2418 no .
C4 H7 3.2215 no .
C5 H1 3.1517 no .
C5 H3 3.2464 no .
C5 H6 3.4924 no .
C5 H8 3.2536 no .
C5 H11A 3.5321 no 2_655
C6 H3 2.6690 no .
C6 H8 3.2800 no .
C7 H11A 3.4266 no 2_655
C7 H26B 3.4539 no .
C8 H6 3.4639 no .
C8 H11A 2.3822 no 2_655
C8 H11B 3.1620 no .
C8 H11B 3.3335 no 2_655
C8 H11C 2.4964 no .
C8 H26B 2.8330 no .
C9 H7 3.2629 no .
C9 H11A 2.4365 no 2_655
C9 H11B 2.9046 no .
C9 H11B 3.4721 no 2_655
C9 H11C 2.7831 no .
C9 H11C 3.5701 no 2_655
C9 H26B 3.4129 no .
C10 H8 2.9380 no .
C10 H8 2.9380 no 2_655
C11 H8 2.7569 no .
C11 H8 2.7569 no 2_655
C12 H14 3.2215 no .
C12 H26C 3.4149 no .
C14 H12 3.2085 no .
C14 H17 2.7000 no .
C15 H13 3.2554 no .
C15 H18 3.2130 no .
C16 H12 3.1474 no .
C16 H14 3.2555 no .
C16 H17 3.2678 no .
C16 H19 3.2267 no .
C16 H22A 3.4241 no .
C17 H14 2.6957 no .
C17 H19 3.2392 no .
C18 H22A 3.2728 no .
C18 H22B 3.4797 no 2_655
C19 H17 3.2499 no .
C19 H22A 2.3172 no .
C19 H22B 2.3838 no 2_655
C19 H22C 3.2290 no .
C19 H22C 3.1305 no 2_655
C19 H24A 2.9519 no 2_655
C20 H18 3.2494 no .
C20 H22A 2.3714 no .
C20 H22B 3.5560 no .
C20 H22B 2.6719 no 2_655
C20 H22C 3.3775 no .
C20 H22C 2.8943 no 2_655
C20 H24A 3.3050 no 2_655
C21 H19 3.0072 no .
C21 H19 3.0072 no 2_655
C22 H19 2.7523 no .
C22 H19 2.7523 no 2_655
C23 H1 3.0115 no .
C24 H1 3.3581 no .
C24 H19 3.2219 no 2_655
C25 H8 3.4747 no .
C25 H12 3.3192 no .
C26 H8 3.2384 no .
C26 H12 3.5496 no .
H1 H2 2.3472 no .
H1 H24C 2.8720 no .
H2 H3 2.3002 no .
H3 H6 2.6272 no .
H6 H7 2.3311 no .
H7 H8 2.3582 no .
H7 H26B 3.5885 no .
H8 H11A 3.5336 no .
H8 H11A 2.2538 no 2_655
H8 H11B 3.1236 no .
H8 H11B 2.7945 no 2_655
H8 H11C 2.0263 no .
H8 H26A 3.3817 no .
H8 H26B 2.5618 no .
H12 H13 2.3136 no .
H12 H26C 3.0330 no .
H13 H14 2.3037 no .
H14 H17 2.5730 no .
H17 H18 2.2685 no .
H18 H19 2.3182 no .
H19 H22A 2.2615 no .
H19 H22A 3.4943 no 2_655
H19 H22B 1.9715 no 2_655
H19 H22C 2.7267 no .
H19 H22C 3.1448 no 2_655
H19 H24A 2.6257 no 2_655
H19 H24B 3.0762 no 2_655
Cu1 H27A 3.5107 no 2_655
Cl1 H1 3.5093 no 1_655
Cl1 H1 3.2364 no 2_655
Cl1 H2 3.2006 no 1_655
Cl2 H26A 3.2035 no 3_665
Cl2 H26C 3.4236 no .
Cl3A H13 3.3244 no .
Cl3A H22A 3.5837 no 8_454
Cl3A H22B 3.2832 no 7_555
Cl3A H22C 3.3574 no 8_454
Cl3B H2 3.3017 no 3_565
Cl3B H13 3.2253 no .
Cl3B H26C 3.2844 no .
Cl4 H11B 2.9669 no 4_564
Cl4 H11C 3.2135 no 3_665
Cl4 H19 3.2010 no 8_454
Cl4 H22B 3.5566 no 7_555
O2 H27A 2.6295 no 2_655
O2 H27B 2.7780 no 2_655
O3 H6 2.3681 no 3_565
O3 H14 3.1302 no 7_555
O3 H17 3.2323 no 7_555
O4 H27A 2.3952 no .
O5 H3 2.6549 no 3_565
N1 H6 3.4497 no 3_565
N3 H14 3.5640 no 7_555
C1 H6 3.4738 no 3_565
C2 H7 3.5150 no 3_565
C2 H26B 3.1451 no 3_565
C3 H12 3.0471 no 3_565
C3 H26B 3.2022 no 3_565
C6 H17 3.0153 no 5_455
C6 H18 3.2988 no 5_455
C7 H2 3.5617 no 3_565
C7 H17 3.1550 no 5_455
C7 H18 3.2460 no 5_455
C8 H18 3.5817 no 5_455
C12 H3 3.2940 no 3_565
C13 H22A 3.0791 no 7_555
C13 H22B 3.5833 no 7_555
C13 H22C 2.8323 no 8_454
C14 H22C 3.2057 no 8_454
C14 H24B 3.4795 no 7_555
C16 H27B 3.2320 no .
C17 H6 3.3685 no 5_545
C19 H27B 3.4581 no .
C20 H13 3.5019 no 7_555
C20 H27B 3.2499 no .
C22 H13 2.9821 no 7_555
C22 H13 2.9821 no 8_555
C23 H6 2.9660 no 3_565
C23 H27B 3.4808 no 2_655
C24 H6 3.5544 no 3_565
C24 H14 3.4507 no 7_555
C24 H27B 3.3606 no 2_655
C25 H3 3.2945 no 3_565
C25 H27A 2.9501 no .
C26 H2 3.2332 no 3_565
C26 H3 3.0943 no 3_565
C27 H1 3.5799 no 2_655
C27 H24A 3.4390 no 2_655
C28 H11B 3.4241 no 4_564
C28 H26A 3.2772 no 3_665
C29A H11A 3.3563 no 4_564
C29A H11B 3.5437 no 3_665
C29A H11B 3.4852 no 4_564
C29A H11C 3.3255 no 3_665
C29A H24A 3.2952 no 7_555
C29A H24A 3.5615 no 8_554
C29A H24C 3.4123 no 7_555
C29B H11A 3.2036 no 3_665
C29B H11B 3.5493 no 3_665
C29B H11B 3.3303 no 4_564
C29B H11C 3.5597 no 3_665
C29B H11C 3.3191 no 4_564
C29B H18 3.2914 no 8_454
C29B H24A 3.1471 no 7_555
C30 H11C 3.5109 no 3_665
C30 H18 3.5797 no 7_655
C30 H24B 3.5292 no 7_555
C30 H24C 3.2674 no 7_555
C31 H7 3.4526 no 3_665
C31 H8 3.4345 no 3_665
C31 H24B 3.2518 no 7_555
C31 H24C 3.5745 no 7_555
H1 Cl1 3.5093 no 1_455
H1 Cl1 3.2364 no 2_655
H1 C27 3.5799 no 2_655
H1 H27A 3.1110 no 2_655
H2 Cl1 3.2006 no 1_455
H2 Cl3B 3.3017 no 3_565
H2 C7 3.5617 no 3_565
H2 C26 3.2332 no 3_565
H2 H7 3.4508 no 3_565
H2 H26B 2.5733 no 3_565
H2 H26C 3.0330 no 3_565
H3 O5 2.6549 no 3_565
H3 C12 3.2940 no 3_565
H3 C25 3.2945 no 3_565
H3 C26 3.0943 no 3_565
H3 H12 2.3736 no 3_565
H3 H26B 2.6630 no 3_565
H3 H26C 2.9772 no 3_565
H6 O3 2.3681 no 3_565
H6 N1 3.4497 no 3_565
H6 C1 3.4738 no 3_565
H6 C17 3.3685 no 5_455
H6 C23 2.9660 no 3_565
H6 C24 3.5544 no 3_565
H6 H12 3.0960 no 3_565
H6 H17 2.6454 no 5_455
H6 H24B 3.5833 no 3_565
H6 H24C 3.4098 no 3_565
H7 C2 3.5150 no 3_565
H7 C31 3.4526 no 3_665
H7 H2 3.4508 no 3_565
H7 H17 2.9600 no 5_455
H7 H18 3.5104 no 5_455
H7 H24C 3.0529 no 3_565
H8 C31 3.4345 no 3_665
H11A C29A 3.3563 no 4_565
H11A C29B 3.2036 no 3_665
H11A H18 3.2354 no 6_655
H11B Cl4 2.9669 no 4_565
H11B C28 3.4241 no 4_565
H11B C29A 3.5437 no 3_665
H11B C29A 3.4852 no 4_565
H11B C29B 3.5493 no 3_665
H11B C29B 3.3303 no 4_565
H11B H18 3.4405 no 5_455
H11C Cl4 3.2135 no 3_665
H11C C29A 3.3255 no 3_665
H11C C29B 3.5597 no 3_665
H11C C29B 3.3191 no 4_565
H11C C30 3.5109 no 3_665
H12 C3 3.0471 no 3_565
H12 H3 2.3736 no 3_565
H12 H6 3.0960 no 3_565
H13 Cl3A 3.3244 no .
H13 Cl3B 3.2253 no .
H13 C20 3.5019 no 7_555
H13 C22 2.9821 no 7_555
H13 H22A 2.3211 no 7_555
H13 H22A 3.5716 no 8_454
H13 H22B 2.8325 no 7_555
H13 H22B 3.1814 no 8_454
H13 H22C 2.0829 no 8_454
H14 O3 3.1302 no 7_555
H14 N3 3.5640 no 7_555
H14 C24 3.4507 no 7_555
H14 H22A 3.4266 no 7_555
H14 H22B 3.3090 no 7_555
H14 H22C 2.8470 no 8_454
H14 H24B 2.6036 no 7_555
H17 O3 3.2323 no 7_555
H17 C6 3.0153 no 5_545
H17 C7 3.1550 no 5_545
H17 H6 2.6454 no 5_545
H17 H7 2.9600 no 5_545
H17 H24B 3.0913 no 7_555
H18 C6 3.2988 no 5_545
H18 C7 3.2460 no 5_545
H18 C8 3.5817 no 5_545
H18 C29B 3.2914 no 8_555
H18 C30 3.5797 no 7_655
H18 H7 3.5104 no 5_545
H18 H11A 3.2354 no 6_645
H18 H11B 3.4405 no 5_545
H19 Cl4 3.2011 no 8_555
H22A Cl3A 3.5837 no 8_555
H22A C13 3.0791 no 7_555
H22A H13 2.3211 no 7_555
H22A H13 3.5716 no 8_555
H22A H14 3.4266 no 7_555
H22B Cl3A 3.2832 no 7_555
H22B Cl4 3.5566 no 7_555
H22B C13 3.5833 no 7_555
H22B H13 2.8325 no 7_555
H22B H13 3.1814 no 8_555
H22B H14 3.3090 no 7_555
H22C Cl3A 3.3574 no 8_555
H22C C13 2.8323 no 8_555
H22C C14 3.2057 no 8_555
H22C H13 2.0829 no 8_555
H22C H14 2.8470 no 8_555
H24A C27 3.4390 no 2_655
H24A C29A 3.2952 no 7_555
H24A C29A 3.5615 no 8_455
H24A C29B 3.1471 no 7_555
H24A H27B 2.6559 no 2_655
H24B C14 3.4795 no 7_555
H24B C30 3.5292 no 7_555
H24B C31 3.2518 no 7_555
H24B H6 3.5833 no 3_565
H24B H14 2.6036 no 7_555
H24B H17 3.0913 no 7_555
H24C C29A 3.4123 no 7_555
H24C C30 3.2674 no 7_555
H24C C31 3.5745 no 7_555
H24C H6 3.4098 no 3_565
H24C H7 3.0529 no 3_565
H26A Cl2 3.2035 no 3_665
H26A C28 3.2772 no 3_665
H26A H26A 3.3049 no 3_665
H26A H26C 3.3472 no 3_665
H26A H27A 3.4819 no .
H26B C2 3.1451 no 3_565
H26B C3 3.2022 no 3_565
H26B H2 2.5733 no 3_565
H26B H3 2.6630 no 3_565
H26C Cl2 3.4236 no .
H26C Cl3B 3.2844 no .
H26C H2 3.0330 no 3_565
H26C H3 2.9772 no 3_565
H26C H26A 3.3472 no 3_665
H27A Cu1 3.5107 no 2_655
H27A O2 2.6295 no 2_655
H27A O4 2.3952 no .
H27A C25 2.9501 no .
H27A H1 3.1110 no 2_655
H27A H26A 3.4819 no .
H27B O2 2.7780 no 2_655
H27B C16 3.2320 no .
H27B C19 3.4581 no .
H27B C20 3.2499 no .
H27B C23 3.4808 no 2_655
H27B C24 3.3606 no 2_655
H27B H24A 2.6559 no 2_655

loop_
_geom_torsion_atom_site_label_1
_geom_torsion_atom_site_label_2
_geom_torsion_atom_site_label_3
_geom_torsion_atom_site_label_4
_geom_torsion
_geom_torsion_publ_flag
_geom_torsion_site_symmetry_1
_geom_torsion_site_symmetry_3
_geom_torsion_site_symmetry_4
O1 Cu1 O2 C23 -75.1(3) no . . .
O2 Cu1 O1 Cu1 -168.47(12) no . . 2_655
O2 Cu1 O1 Cu2 72.98(17) no . . .
O2 Cu1 O1 Cu2 -52.51(18) no . . 2_655
O1 Cu1 O4 C25 10.2(4) no . 2_655 2_655
O4 Cu1 O1 Cu1 -78.83(13) no 2_655 . 2_655
O4 Cu1 O1 Cu2 162.63(16) no 2_655 . .
O4 Cu1 O1 Cu2 37.1(2) no 2_655 . 2_655
O1 Cu1 N2 C9 139.1(4) no . . .
O1 Cu1 N2 C10 -61.6(5) no . . .
N2 Cu1 O1 Cu1 19.54(13) no . . 2_655
N2 Cu1 O1 Cu2 -99.00(17) no . . .
N2 Cu1 O1 Cu2 135.50(17) no . . 2_655
O2 Cu1 O4 C25 102.2(4) no . 2_655 2_655
O4 Cu1 O2 C23 -175.5(3) no 2_655 . .
O2 Cu1 N1 C1 12.4(4) no . . .
O2 Cu1 N1 C5 -155.3(3) no . . .
N1 Cu1 O2 C23 86.5(3) no . . .
O4 Cu1 N1 C1 -76.5(4) no 2_655 . .
O4 Cu1 N1 C5 115.8(3) no 2_655 . .
N1 Cu1 O4 C25 -170.8(4) no . 2_655 2_655
O4 Cu1 N2 C9 -119.3(4) no 2_655 . .
O4 Cu1 N2 C10 40.1(5) no 2_655 . .
N2 Cu1 O4 C25 -90.5(4) no . 2_655 2_655
N1 Cu1 N2 C9 -22.3(4) no . . .
N1 Cu1 N2 C10 137.0(5) no . . .
N2 Cu1 N1 C1 -171.6(5) no . . .
N2 Cu1 N1 C5 20.7(3) no . . .
O1 Cu2 O3 C23 -22.1(4) no . . .
O3 Cu2 O1 Cu1 -37.72(17) no . . .
O3 Cu2 O1 Cu1 -161.22(16) no . . 2_655
O3 Cu2 O1 Cu2 81.76(11) no . . 2_655
O1 Cu2 O5 C25 70.5(4) no . . .
O5 Cu2 O1 Cu1 60.29(19) no . . .
O5 Cu2 O1 Cu1 -63.21(19) no . . 2_655
O5 Cu2 O1 Cu2 179.78(14) no . . 2_655
O1 Cu2 N4 C20 -149.9(2) no . . .
O1 Cu2 N4 C21 56.1(3) no . . .
N4 Cu2 O1 Cu1 -137.3(2) no . . .
N4 Cu2 O1 Cu1 99.2(3) no . . 2_655
N4 Cu2 O1 Cu2 -17.79(18) no . . 2_655
O3 Cu2 O5 C25 168.5(4) no . . .
O5 Cu2 O3 C23 -116.6(3) no . . .
O3 Cu2 N3 C12 71.7(5) no . . .
O3 Cu2 N3 C16 -118.1(4) no . . .
N3 Cu2 O3 C23 159.3(4) no . . .
O3 Cu2 N4 C20 110.9(3) no . . .
O3 Cu2 N4 C21 -43.1(3) no . . .
N4 Cu2 O3 C23 79.4(4) no . . .
O5 Cu2 N3 C12 -25.9(5) no . . .
O5 Cu2 N3 C16 144.4(4) no . . .
N3 Cu2 O5 C25 -102.6(4) no . . .
O5 Cu2 N4 C20 -22.7(5) no . . .
O5 Cu2 N4 C21 -176.7(3) no . . .
N4 Cu2 O5 C25 -57.8(5) no . . .
N3 Cu2 N4 C20 22.7(3) no . . .
N3 Cu2 N4 C21 -131.3(3) no . . .
N4 Cu2 N3 C12 169.8(6) no . . .
N4 Cu2 N3 C16 -19.9(4) no . . .
Cu1 O2 C23 O3 15.5(7) no . . .
Cu1 O2 C23 C24 -163.0(3) no . . .
Cu2 O3 C23 O2 36.8(7) no . . .
Cu2 O3 C23 C24 -144.7(3) no . . .
Cu1 O4 C25 O5 -17.4(9) no 2_655 . .
Cu1 O4 C25 C26 163.7(4) no 2_655 . .
Cu2 O5 C25 O4 -27.4(10) no . . .
Cu2 O5 C25 C26 151.5(4) no . . .
Cu1 N1 C1 C2 -164.7(4) no . . .
Cu1 N1 C5 C4 163.1(4) no . . .
Cu1 N1 C5 C9 -15.4(6) no . . .
C1 N1 C5 C4 -5.9(9) no . . .
C1 N1 C5 C9 175.6(6) no . . .
C5 N1 C1 C2 2.3(10) no . . .
Cu1 N2 C9 C5 20.9(7) no . . .
Cu1 N2 C9 C8 -155.9(5) no . . .
Cu1 N2 C10 N2 34.5(6) no . . 2_655
Cu1 N2 C10 C11 -145.5(3) no . . .
C9 N2 C10 N2 -168.4(6) no . . 2_655
C9 N2 C10 C11 11.6(8) no . . .
C10 N2 C9 C5 -138.5(5) no . . .
C10 N2 C9 C8 44.8(10) no . . .
Cu2 N3 C12 C13 169.8(5) no . . .
Cu2 N3 C16 C15 -167.5(5) no . . .
Cu2 N3 C16 C20 13.1(8) no . . .
C12 N3 C16 C15 3.8(10) no . . .
C12 N3 C16 C20 -175.6(6) no . . .
C16 N3 C12 C13 -0.0(11) no . . .
Cu2 N4 C20 C16 -22.7(6) no . . .
Cu2 N4 C20 C19 156.0(5) no . . .
Cu2 N4 C21 N4 -31.5(3) no . . 2_655
Cu2 N4 C21 C22 148.51(17) no . . .
C20 N4 C21 N4 177.4(3) no . . 2_655
C20 N4 C21 C22 -2.6(5) no . . .
C21 N4 C20 C16 132.2(4) no . . .
C21 N4 C20 C19 -49.1(8) no . . .
N1 C1 C2 C3 2.6(12) no . . .
C1 C2 C3 C4 -4.0(12) no . . .
C2 C3 C4 C5 0.7(11) no . . .
C2 C3 C4 C6 -179.3(7) no . . .
C3 C4 C5 N1 4.4(10) no . . .
C3 C4 C5 C9 -177.2(6) no . . .
C3 C4 C6 C7 -179.0(7) no . . .
C5 C4 C6 C7 1.0(10) no . . .
C6 C4 C5 N1 -175.6(6) no . . .
C6 C4 C5 C9 2.8(10) no . . .
N1 C5 C9 N2 -3.5(8) no . . .
N1 C5 C9 C8 173.6(5) no . . .
C4 C5 C9 N2 178.0(6) no . . .
C4 C5 C9 C8 -4.9(9) no . . .
C4 C6 C7 C8 -2.5(11) no . . .
C6 C7 C8 C9 0.3(11) no . . .
C7 C8 C9 N2 -180.0(6) no . . .
C7 C8 C9 C5 3.4(10) no . . .
N3 C12 C13 C14 -2.6(13) no . . .
C12 C13 C14 C15 1.4(15) no . . .
C13 C14 C15 C16 2.1(14) no . . .
C13 C14 C15 C17 -178.8(9) no . . .
C14 C15 C16 N3 -4.8(12) no . . .
C14 C15 C16 C20 174.6(7) no . . .
C14 C15 C17 C18 178.7(9) no . . .
C16 C15 C17 C18 -2.2(14) no . . .
C17 C15 C16 N3 176.0(8) no . . .
C17 C15 C16 C20 -4.6(12) no . . .
N3 C16 C20 N4 6.9(9) no . . .
N3 C16 C20 C19 -171.9(6) no . . .
C15 C16 C20 N4 -172.6(7) no . . .
C15 C16 C20 C19 8.6(10) no . . .
C15 C17 C18 C19 4.9(17) no . . .
C17 C18 C19 C20 -0.6(15) no . . .
C18 C19 C20 N4 175.4(8) no . . .
C18 C19 C20 C16 -6.0(12) no . . .
C29A C29A C29B C29A 0.0 no 2_654 . 2_654
C29A C29A C29B C30 -6.9 no 2_654 . 2_654
C29B C29A C29A C29B 157.4 no . 2_654 2_654
C29B C29A C29A C29B -0.0 no . 2_654 .
C29A C29A C29B C29A -0.0 no 2_654 2_654 2_654
C29A C29A C29B C29B 7.7 no 2_654 2_654 .
C29A C29A C29B C30 174.8 no 2_654 2_654 .
C29B C29A C29A C29B 0.0 no 2_654 2_654 2_654
C29B C29A C29A C29B -157.4 no 2_654 2_654 .
C29B C29A C29B C29A -7.7 no . 2_654 2_654
C29B C29A C29B C29B 0.0 no . 2_654 .
C29B C29A C29B C30 167.0 no . 2_654 .
C29B C29A C29B C29A 22.8 no 2_654 . 2_654
C29B C29A C29B C30 15.9 no 2_654 . 2_654
C29B C29A C30 C31 -15.9 no . . .
C30 C29A C29B C29A 172.1 no . . 2_654
C30 C29A C29B C30 165.2 no . . 2_654
C29B C29A C30 C31 133.408(17) no 2_654 . .
C30 C29A C29B C29A -174.8 no . 2_654 2_654
C30 C29A C29B C29B -167.0 no . 2_654 .
C30 C29A C29B C30 0.0 no . 2_654 .
C29A C29B C30 C31 -59.841(15) no . 2_654 2_654
C29A C29B C29B C29A -154.4 no 2_654 2_654 .
C29A C29B C29B C30 -167.7 no 2_654 2_654 .
C29A C29B C30 C31 -67.519(19) no 2_654 2_654 2_654
C29B C29B C30 C31 -54.272(13) no 2_654 2_654 2_654
C30 C29B C29B C29A -167.7 no 2_654 2_654 .
C30 C29B C29B C30 179.1 no 2_654 2_654 .
